data_1570203
loop_
_publ_author_name
'Li, Shiqing'
'Lv, Shihai'
'Yang, Yanyan'
'Zhu, Peiyan'
'Zhao, Dongbing'
'Zeng, Ming-Hua'

_publ_section_title
;
 Mechanistic insights into an NH<sub>4</sub>OAc-promoted imine dance in
 Rh-catalysed multicomponent double C-H annulations through an
 N-retention/exchange dual channel.
;
_journal_issue 46
_journal_name_full 'Chemical science'
_journal_page_first 13446
_journal_page_last 13452
_journal_paper_doi 10.1039/d3sc03861k
_journal_volume 14
_journal_year 2023
_chemical_formula_moiety 'C31 H25 N2, B F4'
_chemical_formula_sum 'C31 H25 B F4 N2'
_chemical_formula_weight 512.34
_chemical_name_systematic monoclinic
_space_group_crystal_system monoclinic
_space_group_IT_number 14
_space_group_name_Hall '-P 2yn'
_space_group_name_H-M_alt 'P 1 21/n 1'
_atom_sites_solution_hydrogens geom
_audit_creation_date 2023-05-16
_audit_creation_method
;
Olex2 1.3
(compiled 2020.11.12 svn.r5f609507 for OlexSys, GUI svn.r6408)
;
_audit_update_record
;
2023-05-31 deposited with the CCDC.	2023-10-27 downloaded from the CCDC.
;
_cell_angle_alpha 90
_cell_angle_beta 94.856(6)
_cell_angle_gamma 90
_cell_formula_units_Z 4
_cell_length_a 8.5802(9)
_cell_length_b 19.2499(19)
_cell_length_c 15.3566(17)
_cell_measurement_reflns_used 7513
_cell_measurement_temperature 260.0
_cell_measurement_theta_max 56.77
_cell_measurement_theta_min 3.21
_cell_volume 2527.3(5)
_computing_cell_refinement 'SAINT V8.40B (?, 2016)'
_computing_data_reduction 'SAINT V8.40B (?, 2016)'
_computing_molecular_graphics 'Olex2 1.3 (Dolomanov et al., 2009)'
_computing_publication_material 'Olex2 1.3 (Dolomanov et al., 2009)'
_computing_structure_refinement 'SHELXL 2018/3 (Sheldrick, 2015)'
_diffrn_ambient_temperature 260.0
_diffrn_measured_fraction_theta_full 0.994
_diffrn_measured_fraction_theta_max 0.988
_diffrn_measurement_device_type 'Bruker APEX-II CCD'
_diffrn_measurement_method '\f and \w scans'
_diffrn_radiation_type GaK\a
_diffrn_radiation_wavelength 1.34139
_diffrn_reflns_av_unetI/netI 0.0630
_diffrn_reflns_Laue_measured_fraction_full 0.994
_diffrn_reflns_Laue_measured_fraction_max 0.988
_diffrn_reflns_limit_h_max 10
_diffrn_reflns_limit_h_min -10
_diffrn_reflns_limit_k_max 24
_diffrn_reflns_limit_k_min -24
_diffrn_reflns_limit_l_max 19
_diffrn_reflns_limit_l_min -2
_diffrn_reflns_number 5143
_diffrn_reflns_point_group_measured_fraction_full 0.994
_diffrn_reflns_point_group_measured_fraction_max 0.988
_diffrn_reflns_theta_full 53.594
_diffrn_reflns_theta_max 57.137
_diffrn_reflns_theta_min 3.210
_diffrn_source_current 2.86
_diffrn_source_power 0.1997996
_diffrn_source_voltage 69.86
_diffrn_standards_number 0
_exptl_absorpt_coefficient_mu 0.523
_exptl_absorpt_correction_T_max 0.7512
_exptl_absorpt_correction_T_min 0.6103
_exptl_absorpt_correction_type none
_exptl_absorpt_process_details
;
SADABS-2016/2 (Bruker,2016/2) was used for absorption correction.
wR2(int) was 0.1625 before and 0.0740 after correction.
The Ratio of minimum to maximum transmission is 0.8124.
The \l/2 correction factor is Not present.
;
_exptl_crystal_colour 'clear reddish orange'
_exptl_crystal_colour_lustre clear
_exptl_crystal_colour_modifier reddish
_exptl_crystal_colour_primary orange
_exptl_crystal_density_diffrn 1.347
_exptl_crystal_description plate
_exptl_crystal_F_000 1064
_exptl_crystal_size_max 0.03
_exptl_crystal_size_mid 0.02
_exptl_crystal_size_min 0.01
_refine_diff_density_max 0.441
_refine_diff_density_min -0.439
_refine_diff_density_rms 0.107
_refine_ls_extinction_method none
_refine_ls_goodness_of_fit_ref 1.116
_refine_ls_hydrogen_treatment constr
_refine_ls_matrix_type full
_refine_ls_number_parameters 347
_refine_ls_number_reflns 5143
_refine_ls_number_restraints 0
_refine_ls_restrained_S_all 1.116
_refine_ls_R_factor_all 0.1623
_refine_ls_R_factor_gt 0.1200
_refine_ls_shift/su_max 0.000
_refine_ls_shift/su_mean 0.000
_refine_ls_structure_factor_coef Fsqd
_refine_ls_weighting_details 'w=1/[\s^2^(Fo^2^)+19.5318P] where P=(Fo^2^+2Fc^2^)/3'
_refine_ls_weighting_scheme calc
_refine_ls_wR_factor_gt 0.3367
_refine_ls_wR_factor_ref 0.3513
_reflns_Friedel_coverage 0.000
_reflns_number_gt 3198
_reflns_number_total 5143
_reflns_threshold_expression 'I > 2\s(I)'
_cod_data_source_file d3sc03861k2.cif
_cod_data_source_block 1_tw
_cod_depositor_comments 'Adding full bibliography for 1570203.cif.'
_cod_database_code 1570203
_shelx_shelxl_version_number 2018/3
_shelx_space_group_comment
;
The symmetry employed for this shelxl refinement is uniquely defined
by the following loop, which should always be used as a source of
symmetry information in preference to the above space-group names.
They are only intended as comments.
;
_shelx_estimated_absorpt_t_max 0.995
_shelx_estimated_absorpt_t_min 0.984
_olex2_refinement_description
;
1. Twinned data refinement
 Scales: 0.628(7)
 0.372(7)
2. Fixed Uiso
 At 1.2 times of:
  All C(H) groups
 At 1.5 times of:
  All C(H,H,H) groups
3. Others
 Sof(F15A)=Sof(F26A)=Sof(F1A)=Sof(F34A)=1-FVAR(1)
 Sof(F15)=Sof(F26)=Sof(F34)=Sof(F1)=FVAR(1)
4.a Aromatic/amide H refined with riding coordinates:
 C7(H7), C14(H14), C25(H25), C18(H18), C10(H10), C9(H9), C16(H16), C22(H22),
 C28(H28), C33(H33), C23(H23), C31(H31), C29(H29), C27(H27), C36(H36), C32(H32),
  C20(H20), C19(H19), C35(H35)
4.b Fitted hexagon refined as free rotating group:
 C4(C7,C14,C25,C18,C10), C33(C21,C23,C31,C29,C27), C36(C32,C20,C12,C19,C35)
4.c Idealised Me refined as rotating group:
 C24(H24A,H24B,H24C), C30(H30A,H30B,H30C)
;
_olex2_submission_original_sample_id LSH-Int-C
_olex2_submission_special_instructions 'No special instructions were received'

loop_
_space_group_symop_operation_xyz
'x, y, z'
'-x+1/2, y+1/2, -z+1/2'
'-x, -y, -z'
'x-1/2, -y-1/2, z-1/2'

loop_
_atom_site_label
_atom_site_type_symbol
_atom_site_fract_x
_atom_site_fract_y
_atom_site_fract_z
_atom_site_U_iso_or_equiv
_atom_site_adp_type
_atom_site_occupancy
_atom_site_site_symmetry_order
_atom_site_calc_flag
_atom_site_refinement_flags_posn
_atom_site_refinement_flags_adp
_atom_site_refinement_flags_occupancy
_atom_site_disorder_assembly
_atom_site_disorder_group
N1 N 0.2734(7) 0.1386(3) 0.8347(4) 0.0300(13) Uani 1 1 d . . . . .
C2 C 0.2870(8) 0.1071(3) 0.7545(4) 0.0307(15) Uani 1 1 d . . . . .
C3 C 0.2948(8) 0.0299(4) 0.9122(4) 0.0311(15) Uani 1 1 d . . . . .
C4 C 0.2845(5) 0.1487(2) 0.6725(2) 0.0321(15) Uani 1 1 d G . . . .
C7 C 0.1424(5) 0.1605(3) 0.6244(3) 0.0383(17) Uani 1 1 d G . . . .
H7 H 0.049822 0.145211 0.645351 0.046 Uiso 1 1 calc R U . . .
C14 C 0.1386(5) 0.1953(3) 0.5449(3) 0.047(2) Uani 1 1 d G . . . .
H14 H 0.043525 0.203279 0.512717 0.056 Uiso 1 1 calc R U . . .
C25 C 0.2769(7) 0.2183(3) 0.5135(3) 0.051(2) Uani 1 1 d G . . . .
H25 H 0.274404 0.241543 0.460382 0.061 Uiso 1 1 calc R U . . .
C18 C 0.4190(5) 0.2064(3) 0.5617(3) 0.049(2) Uani 1 1 d G . . . .
H18 H 0.511582 0.221739 0.540679 0.059 Uiso 1 1 calc R U . . .
C10 C 0.4228(5) 0.1716(3) 0.6411(3) 0.0395(18) Uani 1 1 d G . . . .
H10 H 0.517882 0.163671 0.673314 0.047 Uiso 1 1 calc R U . . .
C5 C 0.3017(9) 0.0364(4) 0.7528(5) 0.0330(16) Uani 1 1 d . . . . .
C6 C 0.2714(8) 0.1023(3) 0.9093(5) 0.0309(15) Uani 1 1 d . . . . .
C8 C 0.2446(9) 0.1555(4) 0.9779(5) 0.0358(17) Uani 1 1 d . . . . .
C9 C 0.3090(10) -0.0100(4) 0.9901(5) 0.0417(19) Uani 1 1 d . . . . .
H9 H 0.303265 0.011742 1.043770 0.050 Uiso 1 1 calc R U . . .
C11 C 0.3125(9) -0.0037(4) 0.8307(5) 0.0348(16) Uani 1 1 d . . . . .
N13 N 0.2471(8) 0.2172(3) 0.9474(4) 0.0386(15) Uani 1 1 d . . . . .
F15 F 0.681(7) 0.073(3) 0.798(4) 0.096(16) Uani 0.39(6) 1 d . . P A 1
C16 C 0.3437(11) -0.1131(4) 0.9068(6) 0.048(2) Uani 1 1 d . . . . .
H16 H 0.359569 -0.160838 0.905550 0.058 Uiso 1 1 calc R U . . .
C17 C 0.2647(10) 0.2157(4) 0.8546(5) 0.0374(17) Uani 1 1 d . . . . .
C22 C 0.3310(10) -0.0798(4) 0.9868(5) 0.047(2) Uani 1 1 d . . . . .
H22 H 0.337693 -0.105689 1.038141 0.056 Uiso 1 1 calc R U . . .
C24 C 0.1195(11) 0.2491(4) 0.8098(6) 0.049(2) Uani 1 1 d . . . . .
H24A H 0.128527 0.251091 0.747990 0.074 Uiso 1 1 calc R U . . .
H24B H 0.108481 0.295304 0.832042 0.074 Uiso 1 1 calc R U . . .
H24C H 0.029282 0.222082 0.821052 0.074 Uiso 1 1 calc R U . . .
F26 F 0.915(6) 0.094(3) 0.850(3) 0.098(13) Uani 0.39(6) 1 d . . P A 1
C28 C 0.3331(11) -0.0766(4) 0.8309(5) 0.046(2) Uani 1 1 d . . . . .
H28 H 0.339440 -0.099910 0.778274 0.055 Uiso 1 1 calc R U . . .
C30 C 0.4133(10) 0.2524(4) 0.8348(5) 0.047(2) Uani 1 1 d . . . . .
H30A H 0.502042 0.225253 0.856538 0.071 Uiso 1 1 calc R U . . .
H30B H 0.417844 0.297157 0.862546 0.071 Uiso 1 1 calc R U . . .
H30C H 0.414470 0.258185 0.772770 0.071 Uiso 1 1 calc R U . . .
C33 C 0.1099(6) 0.0918(3) 1.0919(3) 0.0448(19) Uani 1 1 d G . . . .
H33 H 0.060706 0.063810 1.048540 0.054 Uiso 1 1 calc R U . . .
C21 C 0.2129(6) 0.1434(3) 1.0698(2) 0.0380(17) Uani 1 1 d G . . . .
C23 C 0.2865(6) 0.1853(2) 1.1346(3) 0.046(2) Uani 1 1 d G . . . .
H23 H 0.355432 0.219848 1.119836 0.055 Uiso 1 1 calc R U . . .
C31 C 0.2571(7) 0.1757(3) 1.2214(3) 0.057(2) Uani 1 1 d G . . . .
H31 H 0.306350 0.203702 1.264712 0.069 Uiso 1 1 calc R U . . .
C29 C 0.1541(7) 0.1241(3) 1.2434(3) 0.055(2) Uani 1 1 d G . . . .
H29 H 0.134446 0.117610 1.301503 0.066 Uiso 1 1 calc R U . . .
C27 C 0.0805(6) 0.0822(3) 1.1787(3) 0.054(2) Uani 1 1 d G . . . .
H27 H 0.011623 0.047664 1.193418 0.065 Uiso 1 1 calc R U . . .
F34 F 0.770(7) 0.1651(19) 0.772(9) 0.21(4) Uani 0.39(6) 1 d . . P A 1
C36 C 0.3089(9) -0.0791(3) 0.5157(3) 0.077(4) Uani 1 1 d G . . . .
H36 H 0.309703 -0.105112 0.464646 0.092 Uiso 1 1 calc R U . . .
C32 C 0.1678(7) -0.0563(3) 0.5437(4) 0.061(3) Uani 1 1 d G . . . .
H32 H 0.074249 -0.067065 0.511529 0.073 Uiso 1 1 calc R U . . .
C20 C 0.1666(5) -0.0175(3) 0.6200(4) 0.050(2) Uani 1 1 d G . . . .
H20 H 0.072235 -0.002217 0.638770 0.061 Uiso 1 1 calc R U . . .
C12 C 0.3065(6) -0.0014(2) 0.6681(3) 0.0378(17) Uani 1 1 d G . . . .
C19 C 0.4476(5) -0.0242(3) 0.6400(4) 0.054(2) Uani 1 1 d G . . . .
H19 H 0.541129 -0.013462 0.672247 0.065 Uiso 1 1 calc R U . . .
C35 C 0.4488(7) -0.0631(3) 0.5638(4) 0.065(3) Uani 1 1 d G . . . .
H35 H 0.543146 -0.078310 0.545006 0.078 Uiso 1 1 calc R U . . .
B37 B 0.7989(14) 0.1048(6) 0.7909(8) 0.058(3) Uani 1 1 d . . . . .
F1 F 0.803(5) 0.126(2) 0.7055(18) 0.093(12) Uani 0.39(6) 1 d . . P A 1
F15A F 0.680(4) 0.0548(17) 0.8082(17) 0.061(5) Uani 0.61(6) 1 d . . P A 2
F26A F 0.940(4) 0.0847(12) 0.836(3) 0.114(12) Uani 0.61(6) 1 d . . P A 2
F1A F 0.844(4) 0.083(4) 0.7129(18) 0.177(18) Uani 0.61(6) 1 d . . P A 2
F34A F 0.757(3) 0.1677(10) 0.8300(13) 0.087(7) Uani 0.61(6) 1 d . . P A 2

loop_
_atom_site_aniso_label
_atom_site_aniso_U_11
_atom_site_aniso_U_22
_atom_site_aniso_U_33
_atom_site_aniso_U_23
_atom_site_aniso_U_13
_atom_site_aniso_U_12
N1 0.027(3) 0.029(3) 0.033(3) -0.001(2) 0.001(2) 0.003(2)
C2 0.033(4) 0.029(3) 0.030(3) -0.002(3) 0.003(3) 0.004(3)
C3 0.027(4) 0.032(3) 0.034(4) 0.003(3) 0.000(3) 0.002(3)
C4 0.040(4) 0.026(3) 0.031(4) 0.000(3) 0.004(3) 0.002(3)
C7 0.040(4) 0.040(4) 0.034(4) 0.004(3) -0.005(3) 0.001(3)
C14 0.058(6) 0.045(5) 0.035(4) 0.007(3) -0.006(4) 0.003(4)
C25 0.078(7) 0.039(4) 0.038(4) 0.007(3) 0.011(5) 0.001(4)
C18 0.059(6) 0.042(4) 0.048(5) 0.005(4) 0.015(4) -0.005(4)
C10 0.039(4) 0.040(4) 0.039(4) 0.001(3) 0.004(3) -0.003(3)
C5 0.036(4) 0.029(3) 0.035(4) -0.001(3) 0.008(3) 0.001(3)
C6 0.028(4) 0.030(3) 0.034(4) 0.000(3) 0.002(3) 0.004(3)
C8 0.041(4) 0.032(4) 0.034(4) -0.006(3) 0.003(3) -0.003(3)
C9 0.048(5) 0.040(4) 0.038(4) 0.009(3) 0.010(4) 0.007(4)
C11 0.037(4) 0.032(4) 0.035(4) 0.001(3) 0.004(3) 0.006(3)
N13 0.046(4) 0.033(3) 0.038(3) -0.007(3) 0.008(3) -0.001(3)
F15 0.074(18) 0.10(3) 0.11(3) 0.049(17) -0.020(16) -0.042(17)
C16 0.061(6) 0.029(4) 0.055(5) 0.007(4) 0.012(4) 0.012(4)
C17 0.049(5) 0.028(3) 0.035(4) -0.001(3) 0.000(3) 0.001(3)
C22 0.054(5) 0.039(4) 0.047(5) 0.018(4) 0.003(4) 0.008(4)
C24 0.057(5) 0.034(4) 0.055(5) -0.004(4) -0.006(4) 0.017(4)
F26 0.041(17) 0.15(3) 0.10(2) -0.004(18) -0.027(13) 0.010(16)
C28 0.063(6) 0.030(4) 0.046(4) 0.003(3) 0.018(4) 0.006(4)
C30 0.051(5) 0.047(5) 0.045(5) -0.006(4) 0.007(4) -0.015(4)
C33 0.039(5) 0.044(4) 0.053(5) -0.009(4) 0.011(4) -0.007(4)
C21 0.043(4) 0.033(4) 0.039(4) -0.001(3) 0.009(3) 0.003(3)
C23 0.050(5) 0.046(4) 0.043(4) -0.008(4) 0.005(4) -0.008(4)
C31 0.063(6) 0.071(6) 0.039(5) -0.018(4) 0.006(4) -0.011(5)
C29 0.055(6) 0.064(6) 0.049(5) 0.000(4) 0.024(4) 0.000(5)
C27 0.057(6) 0.046(5) 0.062(6) 0.000(4) 0.027(5) -0.004(4)
F34 0.12(4) 0.07(2) 0.40(11) 0.06(4) -0.12(5) 0.02(2)
C36 0.134(11) 0.052(6) 0.045(5) -0.013(4) 0.015(6) 0.000(7)
C32 0.075(7) 0.051(5) 0.053(5) -0.014(4) -0.017(5) -0.003(5)
C20 0.061(6) 0.040(4) 0.049(5) -0.005(4) -0.002(4) -0.003(4)
C12 0.050(5) 0.028(3) 0.035(4) 0.001(3) 0.004(3) -0.001(3)
C19 0.059(6) 0.052(5) 0.053(5) -0.013(4) 0.013(4) -0.002(4)
C35 0.072(7) 0.065(6) 0.061(6) -0.019(5) 0.023(5) 0.007(5)
B37 0.051(7) 0.057(7) 0.067(7) 0.014(6) 0.005(6) -0.010(6)
F1 0.10(2) 0.15(3) 0.037(11) 0.015(14) 0.032(11) -0.004(19)
F15A 0.055(8) 0.074(13) 0.054(8) 0.007(9) 0.009(6) -0.024(9)
F26A 0.043(11) 0.051(9) 0.24(3) 0.029(12) -0.029(14) 0.004(7)
F1A 0.13(2) 0.31(5) 0.091(13) 0.03(2) 0.055(13) -0.03(3)
F34A 0.102(12) 0.060(8) 0.105(12) 0.002(8) 0.044(11) 0.008(7)

loop_
_atom_type_symbol
_atom_type_description
_atom_type_scat_dispersion_real
_atom_type_scat_dispersion_imag
_atom_type_scat_source
C C 0.0137 0.0067 'International Tables Vol C Tables 4.2.6.8 and 6.1.1.4'
H H 0.0000 0.0000 'International Tables Vol C Tables 4.2.6.8 and 6.1.1.4'
B B 0.0070 0.0029 'International Tables Vol C Tables 4.2.6.8 and 6.1.1.4'
F F 0.0583 0.0400 'International Tables Vol C Tables 4.2.6.8 and 6.1.1.4'
N N 0.0241 0.0134 'International Tables Vol C Tables 4.2.6.8 and 6.1.1.4'

loop_
_geom_angle_atom_site_label_1
_geom_angle_atom_site_label_2
_geom_angle_atom_site_label_3
_geom_angle
_geom_angle_site_symmetry_1
_geom_angle_site_symmetry_3
_geom_angle_publ_flag
C2 N1 C17 127.9(6) . . ?
C6 N1 C2 122.6(6) . . ?
C6 N1 C17 109.4(5) . . ?
N1 C2 C4 121.3(5) . . ?
C5 C2 N1 117.8(6) . . ?
C5 C2 C4 120.9(6) . . ?
C6 C3 C9 124.4(7) . . ?
C6 C3 C11 116.5(6) . . ?
C9 C3 C11 119.0(6) . . ?
C7 C4 C2 119.1(4) . . ?
C7 C4 C10 120.0 . . ?
C10 C4 C2 120.8(4) . . ?
C4 C7 H7 120.0 . . ?
C4 C7 C14 120.0 . . ?
C14 C7 H7 120.0 . . ?
C7 C14 H14 120.0 . . ?
C7 C14 C25 120.0 . . ?
C25 C14 H14 120.0 . . ?
C14 C25 H25 120.0 . . ?
C14 C25 C18 120.0 . . ?
C18 C25 H25 120.0 . . ?
C25 C18 H18 120.0 . . ?
C10 C18 C25 120.0 . . ?
C10 C18 H18 120.0 . . ?
C4 C10 H10 120.0 . . ?
C18 C10 C4 120.0 . . ?
C18 C10 H10 120.0 . . ?
C2 C5 C11 121.6(7) . . ?
C2 C5 C12 120.7(6) . . ?
C11 C5 C12 117.7(6) . . ?
N1 C6 C3 122.0(6) . . ?
N1 C6 C8 104.9(6) . . ?
C3 C6 C8 133.1(7) . . ?
N13 C8 C6 111.7(6) . . ?
N13 C8 C21 120.4(6) . . ?
C21 C8 C6 127.9(6) . . ?
C3 C9 H9 119.8 . . ?
C22 C9 C3 120.5(7) . . ?
C22 C9 H9 119.8 . . ?
C5 C11 C3 119.2(6) . . ?
C28 C11 C3 118.1(7) . . ?
C28 C11 C5 122.7(7) . . ?
C8 N13 C17 110.4(6) . . ?
C22 C16 H16 119.5 . . ?
C28 C16 H16 119.5 . . ?
C28 C16 C22 120.9(7) . . ?
N13 C17 N1 103.2(5) . . ?
N13 C17 C24 106.8(7) . . ?
N13 C17 C30 110.4(6) . . ?
C24 C17 N1 112.1(6) . . ?
C30 C17 N1 111.1(6) . . ?
C30 C17 C24 112.7(7) . . ?
C9 C22 C16 120.4(7) . . ?
C9 C22 H22 119.8 . . ?
C16 C22 H22 119.8 . . ?
C17 C24 H24A 109.5 . . ?
C17 C24 H24B 109.5 . . ?
C17 C24 H24C 109.5 . . ?
H24A C24 H24B 109.5 . . ?
H24A C24 H24C 109.5 . . ?
H24B C24 H24C 109.5 . . ?
C11 C28 H28 119.5 . . ?
C16 C28 C11 120.9(8) . . ?
C16 C28 H28 119.5 . . ?
C17 C30 H30A 109.5 . . ?
C17 C30 H30B 109.5 . . ?
C17 C30 H30C 109.5 . . ?
H30A C30 H30B 109.5 . . ?
H30A C30 H30C 109.5 . . ?
H30B C30 H30C 109.5 . . ?
C21 C33 H33 120.0 . . ?
C21 C33 C27 120.0 . . ?
C27 C33 H33 120.0 . . ?
C33 C21 C8 121.1(4) . . ?
C23 C21 C8 118.9(4) . . ?
C23 C21 C33 120.0 . . ?
C21 C23 H23 120.0 . . ?
C31 C23 C21 120.0 . . ?
C31 C23 H23 120.0 . . ?
C23 C31 H31 120.0 . . ?
C23 C31 C29 120.0 . . ?
C29 C31 H31 120.0 . . ?
C31 C29 H29 120.0 . . ?
C31 C29 C27 120.0 . . ?
C27 C29 H29 120.0 . . ?
C33 C27 H27 120.0 . . ?
C29 C27 C33 120.0 . . ?
C29 C27 H27 120.0 . . ?
B37 F34 F1 65(5) . . ?
C32 C36 H36 120.0 . . ?
C32 C36 C35 120.0 . . ?
C35 C36 H36 120.0 . . ?
C36 C32 H32 120.0 . . ?
C20 C32 C36 120.0 . . ?
C20 C32 H32 120.0 . . ?
C32 C20 H20 120.0 . . ?
C12 C20 C32 120.0 . . ?
C12 C20 H20 120.0 . . ?
C20 C12 C5 119.0(5) . . ?
C20 C12 C19 120.0 . . ?
C19 C12 C5 120.8(5) . . ?
C12 C19 H19 120.0 . . ?
C12 C19 C35 120.0 . . ?
C35 C19 H19 120.0 . . ?
C36 C35 H35 120.0 . . ?
C19 C35 C36 120.0 . . ?
C19 C35 H35 120.0 . . ?
F15 B37 F26 117(4) . . ?
F15 B37 F34 111(4) . . ?
F15 B37 F1 109(3) . . ?
F26 B37 F1 129(3) . . ?
F34 B37 F26 117(4) . . ?
F34 B37 F1 61(8) . . ?
F26A B37 F15A 108.7(19) . . ?
F26A B37 F34A 105.5(18) . . ?
F1A B37 F15A 102(2) . . ?
F1A B37 F26A 93(3) . . ?
F1A B37 F34A 138(3) . . ?
F34A B37 F15A 106.7(15) . . ?
F34 F1 B37 54(3) . . ?

loop_
_geom_bond_atom_site_label_1
_geom_bond_atom_site_label_2
_geom_bond_distance
_geom_bond_site_symmetry_2
_geom_bond_publ_flag
N1 C2 1.387(9) . ?
N1 C6 1.342(9) . ?
N1 C17 1.520(9) . ?
C2 C4 1.491(7) . ?
C2 C5 1.367(9) . ?
C3 C6 1.408(9) . ?
C3 C9 1.418(10) . ?
C3 C11 1.428(10) . ?
C4 C7 1.3900 . ?
C4 C10 1.3900 . ?
C7 H7 0.9300 . ?
C7 C14 1.3900 . ?
C14 H14 0.9300 . ?
C14 C25 1.3900 . ?
C25 H25 0.9300 . ?
C25 C18 1.3900 . ?
C18 H18 0.9300 . ?
C18 C10 1.3900 . ?
C10 H10 0.9300 . ?
C5 C11 1.420(10) . ?
C5 C12 1.493(8) . ?
C6 C8 1.501(9) . ?
C8 N13 1.278(9) . ?
C8 C21 1.479(8) . ?
C9 H9 0.9300 . ?
C9 C22 1.359(11) . ?
C11 C28 1.415(10) . ?
N13 C17 1.446(9) . ?
F15 B37 1.20(6) . ?
C16 H16 0.9300 . ?
C16 C22 1.398(12) . ?
C16 C28 1.356(11) . ?
C17 C24 1.514(11) . ?
C17 C30 1.511(11) . ?
C22 H22 0.9300 . ?
C24 H24A 0.9600 . ?
C24 H24B 0.9600 . ?
C24 H24C 0.9600 . ?
F26 B37 1.31(4) . ?
C28 H28 0.9300 . ?
C30 H30A 0.9600 . ?
C30 H30B 0.9600 . ?
C30 H30C 0.9600 . ?
C33 H33 0.9300 . ?
C33 C21 1.3900 . ?
C33 C27 1.3900 . ?
C21 C23 1.3900 . ?
C23 H23 0.9300 . ?
C23 C31 1.3900 . ?
C31 H31 0.9300 . ?
C31 C29 1.3900 . ?
C29 H29 0.9300 . ?
C29 C27 1.3900 . ?
C27 H27 0.9300 . ?
F34 B37 1.22(3) . ?
F34 F1 1.32(15) . ?
C36 H36 0.9300 . ?
C36 C32 1.3900 . ?
C36 C35 1.3900 . ?
C32 H32 0.9300 . ?
C32 C20 1.3900 . ?
C20 H20 0.9300 . ?
C20 C12 1.3900 . ?
C12 C19 1.3900 . ?
C19 H19 0.9300 . ?
C19 C35 1.3900 . ?
C35 H35 0.9300 . ?
B37 F1 1.37(3) . ?
B37 F15A 1.44(3) . ?
B37 F26A 1.40(3) . ?
B37 F1A 1.36(4) . ?
B37 F34A 1.41(2) . ?

loop_
_geom_torsion_atom_site_label_1
_geom_torsion_atom_site_label_2
_geom_torsion_atom_site_label_3
_geom_torsion_atom_site_label_4
_geom_torsion
_geom_torsion_site_symmetry_1
_geom_torsion_site_symmetry_2
_geom_torsion_site_symmetry_3
_geom_torsion_site_symmetry_4
_geom_torsion_publ_flag
N1 C2 C4 C7 -90.9(7) . . . . ?
N1 C2 C4 C10 93.2(7) . . . . ?
N1 C2 C5 C11 -3.7(11) . . . . ?
N1 C2 C5 C12 176.0(6) . . . . ?
N1 C6 C8 N13 -6.2(9) . . . . ?
N1 C6 C8 C21 171.8(7) . . . . ?
C2 N1 C6 C3 4.9(11) . . . . ?
C2 N1 C6 C8 -176.3(6) . . . . ?
C2 N1 C17 N13 178.4(7) . . . . ?
C2 N1 C17 C24 63.9(10) . . . . ?
C2 N1 C17 C30 -63.3(9) . . . . ?
C2 C4 C7 C14 -175.9(5) . . . . ?
C2 C4 C10 C18 175.8(5) . . . . ?
C2 C5 C11 C3 5.2(12) . . . . ?
C2 C5 C11 C28 -177.8(8) . . . . ?
C2 C5 C12 C20 -82.8(8) . . . . ?
C2 C5 C12 C19 101.2(7) . . . . ?
C3 C6 C8 N13 172.4(8) . . . . ?
C3 C6 C8 C21 -9.5(14) . . . . ?
C3 C9 C22 C16 1.5(14) . . . . ?
C3 C11 C28 C16 -3.3(13) . . . . ?
C4 C2 C5 C11 176.7(6) . . . . ?
C4 C2 C5 C12 -3.6(11) . . . . ?
C4 C7 C14 C25 0.0 . . . . ?
C7 C4 C10 C18 0.0 . . . . ?
C7 C14 C25 C18 0.0 . . . . ?
C14 C25 C18 C10 0.0 . . . . ?
C25 C18 C10 C4 0.0 . . . . ?
C10 C4 C7 C14 0.0 . . . . ?
C5 C2 C4 C7 88.6(7) . . . . ?
C5 C2 C4 C10 -87.2(8) . . . . ?
C5 C11 C28 C16 179.7(8) . . . . ?
C5 C12 C19 C35 176.0(5) . . . . ?
C6 N1 C2 C4 178.3(6) . . . . ?
C6 N1 C2 C5 -1.3(11) . . . . ?
C6 N1 C17 N13 -3.7(8) . . . . ?
C6 N1 C17 C24 -118.2(7) . . . . ?
C6 N1 C17 C30 114.6(7) . . . . ?
C6 C3 C9 C22 179.8(8) . . . . ?
C6 C3 C11 C5 -1.6(11) . . . . ?
C6 C3 C11 C28 -178.8(7) . . . . ?
C6 C8 N13 C17 3.9(9) . . . . ?
C6 C8 C21 C33 -42.8(10) . . . . ?
C6 C8 C21 C23 138.1(7) . . . . ?
C8 N13 C17 N1 -0.3(9) . . . . ?
C8 N13 C17 C24 118.0(7) . . . . ?
C8 N13 C17 C30 -119.1(7) . . . . ?
C8 C21 C23 C31 179.1(6) . . . . ?
C9 C3 C6 N1 173.6(7) . . . . ?
C9 C3 C6 C8 -4.8(13) . . . . ?
C9 C3 C11 C5 -178.7(7) . . . . ?
C9 C3 C11 C28 4.2(11) . . . . ?
C11 C3 C6 N1 -3.2(11) . . . . ?
C11 C3 C6 C8 178.3(8) . . . . ?
C11 C3 C9 C22 -3.4(12) . . . . ?
C11 C5 C12 C20 96.9(7) . . . . ?
C11 C5 C12 C19 -79.1(7) . . . . ?
N13 C8 C21 C33 135.1(6) . . . . ?
N13 C8 C21 C23 -44.0(9) . . . . ?
F15 B37 F1 F34 104(4) . . . . ?
C17 N1 C2 C4 -4.0(11) . . . . ?
C17 N1 C2 C5 176.4(7) . . . . ?
C17 N1 C6 C3 -173.1(7) . . . . ?
C17 N1 C6 C8 5.7(8) . . . . ?
C22 C16 C28 C11 1.5(14) . . . . ?
F26 B37 F1 F34 -102(5) . . . . ?
C28 C16 C22 C9 -0.5(15) . . . . ?
C33 C21 C23 C31 0.0 . . . . ?
C21 C8 N13 C17 -174.3(7) . . . . ?
C21 C33 C27 C29 0.0 . . . . ?
C21 C23 C31 C29 0.0 . . . . ?
C23 C31 C29 C27 0.0 . . . . ?
C31 C29 C27 C33 0.0 . . . . ?
C27 C33 C21 C8 -179.1(6) . . . . ?
C27 C33 C21 C23 0.0 . . . . ?
C36 C32 C20 C12 0.0 . . . . ?
C32 C36 C35 C19 0.0 . . . . ?
C32 C20 C12 C5 -176.0(5) . . . . ?
C32 C20 C12 C19 0.0 . . . . ?
C20 C12 C19 C35 0.0 . . . . ?
C12 C5 C11 C3 -174.6(6) . . . . ?
C12 C5 C11 C28 2.4(11) . . . . ?
C12 C19 C35 C36 0.0 . . . . ?
C35 C36 C32 C20 0.0 . . . . ?
F1 F34 B37 F15 -101(5) . . . . ?
F1 F34 B37 F26 122(4) . . . . ?

loop_
_twin_individual_id
_twin_individual_mass_fraction_refined
1 0.628(7)
2 0.372(7)
